data_4501251
loop_
_publ_author_name
'Seidel, Christiane'
'Ahlers, Ruth'
'Ruschewitz, Uwe'

_publ_section_title
;
 Coordination Polymers with Tetrafluoroterephthalate as Bridging Ligand
;
_journal_issue 11
_journal_name_full 'Crystal Growth &amp; Design'
_journal_page_first 5053
_journal_paper_doi 10.1021/cg200974h
_journal_volume 11
_journal_year 2011
_chemical_formula_moiety 'C4 F2 O2 Tl'
_chemical_formula_sum 'C4 F2 O2 Tl'
_chemical_formula_weight 322.41
_chemical_name_systematic
; 
 ? 
;
_space_group_IT_number 2
_symmetry_cell_setting triclinic
_symmetry_space_group_name_Hall '-P 1'
_symmetry_space_group_name_H-M 'P -1'
_atom_sites_solution_primary direct
_atom_sites_solution_secondary difmap
_audit_creation_method SHELXL-97
_cell_angle_alpha 106.78(2)
_cell_angle_beta 92.74(2)
_cell_angle_gamma 92.82(3)
_cell_formula_units_Z 2
_cell_length_a 3.7181(11)
_cell_length_b 6.760(2)
_cell_length_c 10.202(3)
_cell_measurement_reflns_used 2927
_cell_measurement_temperature 293(2)
_cell_measurement_theta_max 59.52
_cell_measurement_theta_min 2.29
_cell_volume 244.69(13)
_computing_molecular_graphics 'DIAMOND (Brandenburg, 2001)'
_computing_structure_refinement 'SHELXL-97 (Sheldrick, 1997)'
_computing_structure_solution 'SIR92 (Altomare, 1993)'
_diffrn_ambient_temperature 293(2)
_diffrn_measured_fraction_theta_full 0.971
_diffrn_measured_fraction_theta_max 0.971
_diffrn_measurement_device_type 'Stoe IPDS II'
_diffrn_measurement_method '\f scans'
_diffrn_radiation_monochromator graphite
_diffrn_radiation_source 'fine-focus sealed tube'
_diffrn_radiation_type MoK\a
_diffrn_radiation_wavelength 0.71073
_diffrn_reflns_av_R_equivalents 0.0707
_diffrn_reflns_av_sigmaI/netI 0.0662
_diffrn_reflns_limit_h_max 4
_diffrn_reflns_limit_h_min -5
_diffrn_reflns_limit_k_max 9
_diffrn_reflns_limit_k_min -8
_diffrn_reflns_limit_l_max 14
_diffrn_reflns_limit_l_min -14
_diffrn_reflns_number 2927
_diffrn_reflns_theta_full 29.54
_diffrn_reflns_theta_max 29.54
_diffrn_reflns_theta_min 2.09
_diffrn_standards_decay_% none
_diffrn_standards_interval_time 0
_diffrn_standards_number 0
_exptl_absorpt_coefficient_mu 32.954
_exptl_absorpt_correction_T_max 0.0694
_exptl_absorpt_correction_T_min 0.0184
_exptl_absorpt_correction_type numerical
_exptl_absorpt_process_details
; 
(X-RED; Stoe & Cie, 2001; the crystal shape was optimized by 
X-SHAPE; Stoe & Cie, 1999) 
;
_exptl_crystal_colour colourless
_exptl_crystal_density_diffrn 4.376
_exptl_crystal_density_meas ?
_exptl_crystal_density_method 'not measured'
_exptl_crystal_description needles
_exptl_crystal_F_000 278
_exptl_crystal_size_max 0.22
_exptl_crystal_size_mid 0.18
_exptl_crystal_size_min 0.17
_refine_diff_density_max 2.566
_refine_diff_density_min -1.171
_refine_diff_density_rms 0.354
_refine_ls_extinction_coef 0.021(3)
_refine_ls_extinction_expression Fc^*^=kFc[1+0.001xFc^2^\l^3^/sin(2\q)]^-1/4^
_refine_ls_extinction_method SHELXL
_refine_ls_goodness_of_fit_ref 1.053
_refine_ls_matrix_type full
_refine_ls_number_parameters 83
_refine_ls_number_reflns 1327
_refine_ls_number_restraints 0
_refine_ls_restrained_S_all 1.053
_refine_ls_R_factor_all 0.0513
_refine_ls_R_factor_gt 0.0417
_refine_ls_shift/su_max 0.000
_refine_ls_shift/su_mean 0.000
_refine_ls_structure_factor_coef Fsqd
_refine_ls_weighting_details 'calc w=1/[\s^2^(Fo^2^)+(0.0624P)^2^+0.7511P] where P=(Fo^2^+2Fc^2^)/3'
_refine_ls_weighting_scheme calc
_refine_ls_wR_factor_gt 0.1061
_refine_ls_wR_factor_ref 0.1130
_reflns_number_gt 1119
_reflns_number_total 1327
_reflns_threshold_expression >2sigma(I)
_cod_data_source_file cg200974h_si_004.cif
_cod_data_source_block cs100
_cod_depositor_comments
;
The following automatic conversions were performed:

'_exptl_crystal_density_meas' value 'not measured' was changed to '?'
- the value is perceived as not measured.

Automatic conversion script
Id: cif_fix_values 3008 2015-01-20 13:52:24Z robertas 
;
_cod_original_cell_volume 244.67(13)
_cod_database_code 4501251

loop_
_symmetry_equiv_pos_as_xyz
'x, y, z'
'-x, -y, -z'

loop_
_atom_site_label
_atom_site_type_symbol
_atom_site_fract_x
_atom_site_fract_y
_atom_site_fract_z
_atom_site_U_iso_or_equiv
_atom_site_adp_type
_atom_site_occupancy
_atom_site_symmetry_multiplicity
_atom_site_calc_flag
Tl1 Tl 0.84837(13) 0.21259(7) 0.40741(4) 0.0422(2) Uani 1 1 d
F3A F 0.753(2) 0.7361(12) 0.8473(7) 0.0487(18) Uani 1 1 d
F3B F 0.276(3) 0.0971(11) 0.8898(8) 0.0512(19) Uani 1 1 d
O1A O 0.664(3) 0.1362(14) 0.6638(9) 0.047(2) Uani 1 1 d
O1B O 0.433(3) 0.4141(16) 0.6256(8) 0.053(2) Uani 1 1 d
C1 C 0.540(3) 0.3141(17) 0.7010(11) 0.036(2) Uani 1 1 d
C2 C 0.517(3) 0.4073(16) 0.8559(10) 0.0314(19) Uani 1 1 d
C3A C 0.621(3) 0.6143(18) 0.9187(11) 0.037(2) Uani 1 1 d
C3B C 0.399(3) 0.2932(16) 0.9410(11) 0.035(2) Uani 1 1 d

loop_
_atom_site_aniso_label
_atom_site_aniso_U_11
_atom_site_aniso_U_22
_atom_site_aniso_U_33
_atom_site_aniso_U_23
_atom_site_aniso_U_13
_atom_site_aniso_U_12
Tl1 0.0511(3) 0.0421(3) 0.0327(3) 0.00804(16) 0.00680(17) 0.00874(18)
F3A 0.075(5) 0.042(3) 0.031(3) 0.013(3) 0.012(3) -0.004(3)
F3B 0.080(6) 0.031(3) 0.039(4) 0.005(3) 0.005(4) -0.006(3)
O1A 0.070(6) 0.041(4) 0.030(4) 0.005(3) 0.005(4) 0.023(4)
O1B 0.085(7) 0.051(5) 0.026(4) 0.012(3) 0.000(4) 0.021(5)
C1 0.043(5) 0.037(5) 0.026(4) 0.006(4) 0.009(4) 0.005(4)
C2 0.037(5) 0.034(4) 0.024(4) 0.009(3) 0.001(3) 0.010(4)
C3A 0.047(6) 0.039(5) 0.029(5) 0.014(4) 0.009(4) 0.004(5)
C3B 0.039(5) 0.033(5) 0.030(5) 0.003(4) -0.002(4) 0.004(4)

loop_
_atom_type_symbol
_atom_type_description
_atom_type_scat_dispersion_real
_atom_type_scat_dispersion_imag
_atom_type_scat_source
C C 0.0033 0.0016 'International Tables Vol C Tables 4.2.6.8 and 6.1.1.4'
O O 0.0106 0.0060 'International Tables Vol C Tables 4.2.6.8 and 6.1.1.4'
Tl Tl -2.8358 9.6688 'International Tables Vol C Tables 4.2.6.8 and 6.1.1.4'
F F 0.0171 0.0103 'International Tables Vol C Tables 4.2.6.8 and 6.1.1.4'

loop_
_geom_angle_atom_site_label_1
_geom_angle_atom_site_label_2
_geom_angle_atom_site_label_3
_geom_angle
_geom_angle_site_symmetry_1
_geom_angle_site_symmetry_3
Tl1 Tl1 Tl1 180.00(3) 1_455 1_655
O1B C1 O1A 126.5(11) . .
O1B C1 C2 118.0(9) . .
O1A C1 C2 115.4(10) . .
C3A C2 C3B 116.5(9) . .
C3A C2 C1 120.3(10) . .
C3B C2 C1 123.2(9) . .
F3A C3A C2 121.4(9) . .
F3A C3A C3B 116.2(10) . 2_667
C2 C3A C3B 122.4(10) . 2_667
F3B C3B C2 120.9(10) . .
F3B C3B C3A 117.7(11) . 2_667
C2 C3B C3A 121.1(10) . 2_667

loop_
_geom_bond_atom_site_label_1
_geom_bond_atom_site_label_2
_geom_bond_distance
_geom_bond_site_symmetry_2
Tl1 Tl1 3.7181(11) 1_455
Tl1 Tl1 3.7181(11) 1_655
F3A C3A 1.338(14) .
F3B C3B 1.326(13) .
O1A C1 1.270(14) .
O1B C1 1.226(15) .
C1 C2 1.531(14) .
C2 C3A 1.388(15) .
C2 C3B 1.389(16) .
C3A C3B 1.394(15) 2_667
C3B C3A 1.394(15) 2_667
